data_7064433
loop_
_publ_author_name
'Arunkumar, S.'
'Kumar, George Rajendra'

_publ_section_title
;
 Regioisomers of carbazole- and triphenylamine-based D--A--D ternaries:
 synthesis, optical properties and colorimetric vapochromic
 anti-counterfeiting application
;
_journal_issue 18
_journal_name_full 'New Journal of Chemistry'
_journal_page_first 7706
_journal_page_last 7714
_journal_paper_doi 10.1039/D6NJ00809G
_journal_volume 50
_journal_year 2026
_chemical_formula_moiety '2(C34 H26 N2 O)'
_chemical_formula_sum 'C68 H52 N4 O2'
_chemical_formula_weight 957.196
_space_group_crystal_system triclinic
_space_group_IT_number 2
_space_group_name_Hall '-P 1'
_space_group_name_H-M_alt 'P -1'
_symmetry_Int_Tables_number 2
_atom_sites_solution_primary iterative
_audit_creation_date 2026-02-15
_audit_creation_method
;
Olex2 1.3
(compiled 2020.11.12 svn.r5f609507 for OlexSys, GUI svn.r6408)
;
_audit_update_record
;
2026-02-15 deposited with the CCDC.	2026-04-06 downloaded from the CCDC.
;
_cell_angle_alpha 90.14
_cell_angle_beta 96.18
_cell_angle_gamma 106.653
_cell_formula_units_Z 1
_cell_length_a 8.6028
_cell_length_b 9.6724
_cell_length_c 15.9684
_cell_measurement_reflns_used 9821
_cell_measurement_temperature 296(2)
_cell_measurement_theta_max 28.32
_cell_measurement_theta_min 2.51
_cell_volume 1264.825
_computing_molecular_graphics 'Olex2 1.3 (Dolomanov et al., 2009)'
_computing_publication_material 'Olex2 1.3 (Dolomanov et al., 2009)'
_computing_structure_refinement 'olex2.refine 1.3 (Bourhis et al., 2015)'
_computing_structure_solution 'olex2.solve 1.3 (Bourhis et al., 2015)'
_diffrn_ambient_temperature 296(2)
_diffrn_measured_fraction_theta_full 0.9974
_diffrn_measured_fraction_theta_max 0.9968
_diffrn_measurement_device_type 'Bruker APEX-II CCD'
_diffrn_measurement_method '\f and \w scans'
_diffrn_radiation_type 'Mo K\a'
_diffrn_radiation_wavelength 0.71073
_diffrn_reflns_av_R_equivalents 0.0000
_diffrn_reflns_av_unetI/netI 0.0277
_diffrn_reflns_Laue_measured_fraction_full 0.9974
_diffrn_reflns_Laue_measured_fraction_max 0.9968
_diffrn_reflns_limit_h_max 11
_diffrn_reflns_limit_h_min -11
_diffrn_reflns_limit_k_max 12
_diffrn_reflns_limit_k_min -12
_diffrn_reflns_limit_l_max 21
_diffrn_reflns_limit_l_min 0
_diffrn_reflns_number 6311
_diffrn_reflns_point_group_measured_fraction_full 0.9974
_diffrn_reflns_point_group_measured_fraction_max 0.9968
_diffrn_reflns_theta_full 25.2417
_diffrn_reflns_theta_max 28.37
_diffrn_reflns_theta_min 2.20
_diffrn_source_current 20.0
_diffrn_source_power 1.0
_diffrn_source_voltage 50.0
_diffrn_standards_number 0
_exptl_absorpt_coefficient_mu 0.076
_exptl_absorpt_correction_T_max 0.7457
_exptl_absorpt_correction_T_min 0.6966
_exptl_absorpt_correction_type none
_exptl_absorpt_process_details
;
SADABS-2016/2 (Bruker,2016/2) was used for absorption correction.
wR2(int) was 0.1084 before and 0.0552 after correction.
The Ratio of minimum to maximum transmission is 0.9342.
The \l/2 correction factor is Not present.
;
_exptl_crystal_colour yellow
_exptl_crystal_colour_primary yellow
_exptl_crystal_density_diffrn 1.257
_exptl_crystal_description rectangle
_exptl_crystal_F_000 504.204
_refine_diff_density_max 0.2525
_refine_diff_density_min -0.2141
_refine_diff_density_rms 0.0435
_refine_ls_d_res_high 0.7478
_refine_ls_d_res_low 9.2611
_refine_ls_goodness_of_fit_ref 1.5573
_refine_ls_hydrogen_treatment mixed
_refine_ls_matrix_type full
_refine_ls_number_constraints 42
_refine_ls_number_parameters 351
_refine_ls_number_reflns 6311
_refine_ls_number_restraints 0
_refine_ls_restrained_S_all 1.5573
_refine_ls_R_factor_all 0.0606
_refine_ls_R_factor_gt 0.0510
_refine_ls_shift/su_max 0.0009
_refine_ls_shift/su_mean 0.0000
_refine_ls_structure_factor_coef Fsqd
_refine_ls_weighting_details 'w=1/[\s^2^(Fo^2^)+(0.1P)^2^] where P=(Fo^2^+2Fc^2^)/3'
_refine_ls_weighting_scheme calc
_refine_ls_wR_factor_gt 0.1838
_refine_ls_wR_factor_ref 0.1968
_reflns_Friedel_coverage 0.0
_reflns_limit_h_max 11
_reflns_limit_h_min -11
_reflns_limit_k_max 12
_reflns_limit_k_min -12
_reflns_limit_l_max 21
_reflns_limit_l_min 0
_reflns_number_gt 5166
_reflns_number_total 6311
_reflns_threshold_expression I>=2u(I)
_cod_data_source_file d6nj00809g2.cif
_cod_data_source_block CT1_01_28112025_0m_a
_cod_original_cell_volume 1264.825272
_cod_database_code 7064433
_olex2_refinement_description
;
1. Fixed Uiso
 At 1.2 times of:
  All C(H) groups
 At 1.5 times of:
  All C(H,H,H) groups
2.a Aromatic/amide H refined with riding coordinates:
 C9(H9), C10(H10), C12(H12), C19(H19), C20(H20), C26(H26), C30(H30), C34(H34),
 C22(H22), C17(H17), C25(H25), C31(H31), C11(H11), C21(H21), C37(H37), C29(H29),
  C28(H28), C14(H14), C24(H24)
2.b Idealised Me refined as rotating group:
 C1(H1a,H1b,H1c)
;
_smtbx_masks_void_probe_radius 1.2
_smtbx_masks_void_truncation_radius 1.2
_olex2_submission_special_instructions 'No special instructions were received'

loop_
_space_group_symop_id
_space_group_symop_operation_xyz
1 x,y,z
2 -x,-y,-z

loop_
_atom_site_label
_atom_site_type_symbol
_atom_site_fract_x
_atom_site_fract_y
_atom_site_fract_z
_atom_site_U_iso_or_equiv
_atom_site_adp_type
_atom_site_occupancy
_atom_site_refinement_flags_posn
C2 C 0.99779(14) 0.53311(11) 0.17734(7) 0.0480(3) Uani 1.000000 .
N3 N 0.05068(13) 0.10798(13) 0.60536(7) 0.0625(3) Uani 1.000000 .
C5 C 0.30422(14) 0.09690(13) 0.58357(7) 0.0532(3) Uani 1.000000 .
C9 C 0.79745(15) 0.66014(12) 0.19018(7) 0.0512(3) Uani 1.000000 .
H9 H 0.75032(15) 0.73155(12) 0.17162(7) 0.0614(3) Uiso 1.000000 R
C10 C 0.92527(15) 0.63909(12) 0.15053(8) 0.0519(3) Uani 1.000000 .
H10 H 0.96251(15) 0.69609(12) 0.10588(8) 0.0623(3) Uiso 1.000000 R
C12 C 0.81943(16) 0.47704(14) 0.28627(8) 0.0553(3) Uani 1.000000 .
H12 H 0.78711(16) 0.42422(14) 0.33318(8) 0.0663(4) Uiso 1.000000 R
C15 C 0.73833(13) 0.57670(12) 0.25711(7) 0.0457(3) Uani 1.000000 .
C16 C 0.17052(16) 0.04290(14) 0.63057(8) 0.0585(3) Uani 1.000000 .
C18 C 0.27631(14) 0.39674(14) 0.43413(7) 0.0522(3) Uani 1.000000 .
C19 C 0.94551(16) 0.45503(14) 0.24751(8) 0.0570(3) Uani 1.000000 .
H19 H 0.99664(16) 0.38743(14) 0.26821(8) 0.0685(4) Uiso 1.000000 R
C20 C 0.34682(13) 0.29728(13) 0.47264(7) 0.0503(3) Uani 1.000000 .
H20 H 0.44948(13) 0.29444(13) 0.46095(7) 0.0604(3) Uiso 1.000000 R
C23 C 0.10538(14) 0.20573(15) 0.54487(8) 0.0555(3) Uani 1.000000 .
C26 C 0.44183(17) 0.04887(15) 0.60003(9) 0.0633(3) Uani 1.000000 .
H26 H 0.53119(17) 0.08361(15) 0.57006(9) 0.0760(4) Uiso 1.000000 R
C27 C 0.26310(14) 0.20191(13) 0.52879(7) 0.0500(3) Uani 1.000000 .
C30 C 0.03107(15) 0.30117(17) 0.50467(9) 0.0647(4) Uani 1.000000 .
H30 H -0.07400(15) 0.30083(17) 0.51378(9) 0.0777(4) Uiso 1.000000 R
C34 C 0.11815(15) 0.39634(16) 0.45084(8) 0.0620(3) Uani 1.000000 .
H34 H 0.07125(15) 0.46273(16) 0.42453(8) 0.0743(4) Uiso 1.000000 R
O6 O 0.30999(13) 0.61319(12) 0.36055(8) 0.0778(3) Uani 1.000000 .
C4 C 0.59446(13) 0.58962(13) 0.29435(7) 0.0489(3) Uani 1.000000 .
C7 C 1.11974(14) 0.35322(11) 0.13006(7) 0.0471(3) Uani 1.000000 .
N2 N 1.12014(13) 0.50070(10) 0.13552(7) 0.0578(3) Uani 1.000000 .
C22 C 1.31357(16) 0.74205(13) 0.14486(9) 0.0597(3) Uani 1.000000 .
H22 H 1.27618(16) 0.76270(13) 0.19458(9) 0.0717(4) Uiso 1.000000 R
C1 C -0.10181(18) 0.0867(2) 0.64188(11) 0.0823(5) Uani 1.000000 .
H1a H -0.1453(8) -0.0134(3) 0.6536(8) 0.1235(7) Uiso 1.000000 GR
H1b H -0.0821(3) 0.1439(11) 0.6933(5) 0.1235(7) Uiso 1.000000 GR
H1c H -0.1786(6) 0.1157(14) 0.6029(4) 0.1235(7) Uiso 1.000000 GR
C17 C 0.9819(2) 0.10508(15) 0.09410(11) 0.0746(4) Uani 1.000000 .
H17 H 0.8877(2) 0.03372(15) 0.07316(11) 0.0895(5) Uiso 1.000000 R
C25 C 0.4440(2) -0.05060(18) 0.66114(11) 0.0770(4) Uani 1.000000 .
H25 H 0.5350(2) -0.08421(18) 0.67186(11) 0.0924(5) Uiso 1.000000 R
C32 C 1.49572(19) 0.81559(18) 0.03805(13) 0.0793(5) Uani 1.000000 .
C31 C 0.1737(2) -0.05702(17) 0.69262(9) 0.0725(4) Uani 1.000000 .
H31 H 0.0854(2) -0.09246(17) 0.72324(9) 0.0870(5) Uiso 1.000000 R
C11 C 1.2578(2) 0.17131(17) 0.15160(9) 0.0701(4) Uani 1.000000 .
H11 H 1.3523(2) 0.14603(17) 0.16914(9) 0.0841(5) Uiso 1.000000 R
C21 C 0.97970(16) 0.24801(14) 0.09761(9) 0.0599(3) Uani 1.000000 .
H21 H 0.88551(16) 0.27266(14) 0.07844(9) 0.0719(4) Uiso 1.000000 R
C37 C 0.3119(2) -0.10164(18) 0.70716(10) 0.0803(5) Uani 1.000000 .
H37 H 0.3173(2) -0.16764(18) 0.74884(10) 0.0963(5) Uiso 1.000000 R
C3 C 0.50900(15) 0.49435(14) 0.34414(7) 0.0536(3) Uani 1.000000 .
C13 C 0.36142(14) 0.50970(14) 0.37792(8) 0.0538(3) Uani 1.000000 .
C8 C 1.25879(17) 0.31473(14) 0.15710(8) 0.0581(3) Uani 1.000000 .
C29 C 1.43174(19) 0.68186(18) -0.00126(10) 0.0733(4) Uani 1.000000 .
H29 H 1.47243(19) 0.66060(18) -0.04981(10) 0.0879(5) Uiso 1.000000 R
C28 C 1.43737(18) 0.84477(15) 0.11124(12) 0.0759(4) Uani 1.000000 .
H28 H 1.48170(18) 0.93474(15) 0.13852(12) 0.0910(5) Uiso 1.000000 R
C14 C 1.1201(2) 0.06756(14) 0.12088(10) 0.0740(4) Uani 1.000000 .
H14 H 1.1198(2) -0.02856(14) 0.11807(10) 0.0888(5) Uiso 1.000000 R
C24 C 1.30791(16) 0.57891(14) 0.03053(8) 0.0596(3) Uani 1.000000 .
H24 H 1.26518(16) 0.48901(14) 0.00297(8) 0.0715(4) Uiso 1.000000 R
C6 C 1.24593(14) 0.60797(12) 0.10352(7) 0.0478(3) Uani 1.000000 .
H8 H 1.347(2) 0.3835(19) 0.1755(10) 0.078(5) Uiso 1.000000 .
H3 H 0.548(2) 0.4057(18) 0.3583(10) 0.076(5) Uiso 1.000000 .
H4 H 0.5661(19) 0.6809(17) 0.2792(9) 0.067(4) Uiso 1.000000 .
H32 H 1.581(3) 0.885(2) 0.0056(13) 0.113(6) Uiso 1.000000 .

loop_
_atom_site_aniso_label
_atom_site_aniso_U_11
_atom_site_aniso_U_22
_atom_site_aniso_U_33
_atom_site_aniso_U_12
_atom_site_aniso_U_13
_atom_site_aniso_U_23
C2 0.0551(6) 0.0402(5) 0.0519(6) 0.0144(4) 0.0179(5) 0.0024(4)
N3 0.0495(5) 0.0746(7) 0.0603(6) 0.0077(5) 0.0219(5) -0.0026(5)
C5 0.0529(6) 0.0537(6) 0.0511(6) 0.0089(5) 0.0150(5) -0.0042(5)
C9 0.0565(6) 0.0427(6) 0.0576(7) 0.0180(5) 0.0112(5) 0.0054(5)
C10 0.0631(7) 0.0412(5) 0.0549(6) 0.0162(5) 0.0184(5) 0.0098(5)
C12 0.0632(7) 0.0625(7) 0.0490(6) 0.0280(6) 0.0180(5) 0.0138(5)
C15 0.0480(5) 0.0449(5) 0.0447(5) 0.0139(4) 0.0068(4) -0.0018(4)
C16 0.0563(7) 0.0597(7) 0.0539(7) 0.0042(5) 0.0172(5) -0.0058(5)
C18 0.0451(5) 0.0637(7) 0.0499(6) 0.0176(5) 0.0093(4) -0.0056(5)
C19 0.0667(7) 0.0595(7) 0.0569(7) 0.0320(6) 0.0209(5) 0.0158(5)
C20 0.0433(5) 0.0613(7) 0.0483(6) 0.0152(5) 0.0133(4) -0.0035(5)
C23 0.0438(5) 0.0663(7) 0.0530(6) 0.0079(5) 0.0130(5) -0.0110(5)
C26 0.0611(7) 0.0655(8) 0.0661(8) 0.0182(6) 0.0185(6) 0.0067(6)
C27 0.0453(5) 0.0580(6) 0.0462(6) 0.0118(5) 0.0123(4) -0.0082(5)
C30 0.0431(6) 0.0885(10) 0.0654(8) 0.0203(6) 0.0156(5) -0.0048(7)
C34 0.0488(6) 0.0801(9) 0.0625(7) 0.0263(6) 0.0094(5) -0.0016(6)
O6 0.0626(6) 0.0769(7) 0.1052(8) 0.0332(5) 0.0231(5) 0.0200(6)
C4 0.0459(5) 0.0501(6) 0.0509(6) 0.0137(5) 0.0061(4) -0.0030(5)
C7 0.0588(6) 0.0387(5) 0.0474(6) 0.0152(4) 0.0186(5) 0.0025(4)
N2 0.0681(6) 0.0387(5) 0.0737(7) 0.0166(4) 0.0358(5) 0.0059(4)
C22 0.0618(7) 0.0466(6) 0.0739(8) 0.0181(5) 0.0141(6) 0.0000(5)
C1 0.0523(7) 0.1069(13) 0.0820(10) 0.0055(8) 0.0307(7) -0.0021(9)
C17 0.0788(9) 0.0473(7) 0.0896(10) 0.0009(6) 0.0227(8) -0.0093(6)
C25 0.0783(10) 0.0737(9) 0.0813(10) 0.0233(8) 0.0152(8) 0.0161(8)
C32 0.0594(8) 0.0655(9) 0.1195(14) 0.0204(7) 0.0315(8) 0.0369(9)
C31 0.0726(9) 0.0697(9) 0.0665(8) 0.0017(7) 0.0215(7) 0.0067(7)
C11 0.0855(9) 0.0682(8) 0.0710(9) 0.0424(8) 0.0167(7) 0.0133(7)
C21 0.0567(7) 0.0534(7) 0.0698(8) 0.0142(5) 0.0122(5) 0.0009(6)
C37 0.0920(11) 0.0680(9) 0.0739(10) 0.0097(8) 0.0156(8) 0.0153(7)
C3 0.0537(6) 0.0602(7) 0.0511(6) 0.0208(5) 0.0121(5) 0.0009(5)
C13 0.0469(6) 0.0616(7) 0.0548(6) 0.0180(5) 0.0073(5) -0.0022(5)
C8 0.0628(7) 0.0556(7) 0.0566(7) 0.0182(6) 0.0070(5) 0.0003(5)
C29 0.0721(8) 0.0808(10) 0.0778(9) 0.0300(8) 0.0344(7) 0.0266(8)
C28 0.0626(8) 0.0442(7) 0.1183(13) 0.0107(6) 0.0122(8) 0.0034(7)
C14 0.1007(12) 0.0444(7) 0.0864(10) 0.0280(7) 0.0331(9) 0.0086(6)
C24 0.0664(7) 0.0589(7) 0.0563(7) 0.0177(6) 0.0202(6) 0.0056(5)
C6 0.0515(6) 0.0422(5) 0.0536(6) 0.0159(4) 0.0152(5) 0.0086(4)

loop_
_atom_type_symbol
_atom_type_scat_dispersion_real
_atom_type_scat_dispersion_imag
_atom_type_scat_Cromer_Mann_a1
_atom_type_scat_Cromer_Mann_a2
_atom_type_scat_Cromer_Mann_a3
_atom_type_scat_Cromer_Mann_a4
_atom_type_scat_Cromer_Mann_b1
_atom_type_scat_Cromer_Mann_b2
_atom_type_scat_Cromer_Mann_b3
_atom_type_scat_Cromer_Mann_b4
_atom_type_scat_Cromer_Mann_c
_atom_type_scat_source
_atom_type_scat_dispersion_source
H 0.00000 0.00000 0.49300 0.32291 0.14019 0.04081 10.51090 26.12570 3.14236 57.79970 0.0030380000826 'International Tables Volume C Table 6.1.1.4 (pp. 500-502)' 'Henke, Gullikson and Davis, At. Data and Nucl. Data Tables, 1993, 54, 2'
C 0.00347 0.00161 2.31000 1.02000 1.58860 0.86500 20.84390 10.20750 0.56870 51.65120 0.215599998832 'International Tables Volume C Table 6.1.1.4 (pp. 500-502)' 'Henke, Gullikson and Davis, At. Data and Nucl. Data Tables, 1993, 54, 2'
O 0.01158 0.00611 3.04850 2.28680 1.54630 0.86700 13.27710 5.70110 0.32390 32.90890 0.250800013542 'International Tables Volume C Table 6.1.1.4 (pp. 500-502)' 'Henke, Gullikson and Davis, At. Data and Nucl. Data Tables, 1993, 54, 2'
N 0.00653 0.00323 12.21260 3.13220 2.01250 1.16630 0.00570 9.89330 28.99750 0.58260 -11.5290002823 'International Tables Volume C Table 6.1.1.4 (pp. 500-502)' 'Henke, Gullikson and Davis, At. Data and Nucl. Data Tables, 1993, 54, 2'

loop_
_geom_angle_atom_site_label_1
_geom_angle_atom_site_label_2
_geom_angle_atom_site_label_3
_geom_angle
_geom_angle_site_symmetry_1
_geom_angle_site_symmetry_3
_geom_angle_publ_flag
C19 C2 C10 118.47(10) . . ?
N2 C2 C10 122.43(10) . . ?
N2 C2 C19 119.10(10) . . ?
C23 N3 C16 108.69(10) . . ?
C1 N3 C16 125.69(13) . . ?
C1 N3 C23 125.40(13) . . ?
C26 C5 C16 119.17(12) . . ?
C27 C5 C16 106.60(11) . . ?
C27 C5 C26 134.14(11) . . ?
C10 C9 H9 119.28(6) . . ?
C15 C9 H9 119.28(6) . . ?
C15 C9 C10 121.44(10) . . ?
C9 C10 C2 120.27(10) . . ?
H10 C10 C2 119.86(7) . . ?
H10 C10 C9 119.86(6) . . ?
C15 C12 H12 119.14(7) . . ?
C19 C12 H12 119.14(7) . . ?
C19 C12 C15 121.72(11) . . ?
C12 C15 C9 117.25(10) . . ?
C4 C15 C9 121.69(10) . . ?
C4 C15 C12 121.05(10) . . ?
C5 C16 N3 109.12(12) . . ?
C31 C16 N3 129.39(13) . . ?
C31 C16 C5 121.46(14) . . ?
C34 C18 C20 119.24(12) . . ?
C13 C18 C20 123.42(10) . . ?
C13 C18 C34 117.29(12) . . ?
C12 C19 C2 120.63(10) . . ?
H19 C19 C2 119.69(6) . . ?
H19 C19 C12 119.69(7) . . ?
H20 C20 C18 120.17(7) . . ?
C27 C20 C18 119.67(10) . . ?
C27 C20 H20 120.17(7) . . ?
C27 C23 N3 109.24(12) . . ?
C30 C23 N3 129.31(11) . . ?
C30 C23 C27 121.40(12) . . ?
H26 C26 C5 120.42(7) . . ?
C25 C26 C5 119.16(13) . . ?
C25 C26 H26 120.42(9) . . ?
C20 C27 C5 133.97(10) . . ?
C23 C27 C5 106.32(10) . . ?
C23 C27 C20 119.56(12) . . ?
H30 C30 C23 121.13(7) . . ?
C34 C30 C23 117.74(11) . . ?
C34 C30 H30 121.13(8) . . ?
C30 C34 C18 122.33(13) . . ?
H34 C34 C18 118.84(8) . . ?
H34 C34 C30 118.84(8) . . ?
C3 C4 C15 125.18(11) . . ?
H4 C4 C15 112.9(9) . . ?
H4 C4 C3 122.0(9) . . ?
C21 C7 N2 120.19(11) . . ?
C8 C7 N2 120.21(11) . . ?
C8 C7 C21 119.60(11) . . ?
C7 N2 C2 117.77(9) . . ?
C6 N2 C2 122.76(9) . . ?
C6 N2 C7 119.38(9) . . ?
C28 C22 H22 120.27(9) . . ?
C6 C22 H22 120.27(7) . . ?
C6 C22 C28 119.45(13) . . ?
H1a C1 N3 109.5 . . ?
H1b C1 N3 109.5 . . ?
H1b C1 H1a 109.5 . . ?
H1c C1 N3 109.5 . . ?
H1c C1 H1a 109.5 . . ?
H1c C1 H1b 109.5 . . ?
C21 C17 H17 119.44(9) . . ?
C14 C17 H17 119.44(8) . . ?
C14 C17 C21 121.12(14) . . ?
H25 C25 C26 119.57(9) . . ?
C37 C25 C26 120.85(16) . . ?
C37 C25 H25 119.57(10) . . ?
C28 C32 C29 119.22(13) . . ?
H32 C32 C29 112.8(12) . . ?
H32 C32 C28 127.9(12) . . ?
H31 C31 C16 121.18(9) . . ?
C37 C31 C16 117.64(14) . . ?
C37 C31 H31 121.18(9) . . ?
C8 C11 H11 119.69(9) . . ?
C14 C11 H11 119.69(8) . . ?
C14 C11 C8 120.62(14) . . ?
C17 C21 C7 119.04(13) . . ?
H21 C21 C7 120.48(7) . . ?
H21 C21 C17 120.48(9) . . ?
C31 C37 C25 121.70(15) . . ?
H37 C37 C25 119.15(10) . . ?
H37 C37 C31 119.15(9) . . ?
C13 C3 C4 123.21(11) . . ?
H3 C3 C4 117.4(9) . . ?
H3 C3 C13 119.4(9) . . ?
O6 C13 C18 120.55(11) . . ?
C3 C13 C18 118.53(11) . . ?
C3 C13 O6 120.92(12) . . ?
C11 C8 C7 119.98(13) . . ?
H8 C8 C7 118.0(11) . . ?
H8 C8 C11 122.0(11) . . ?
H29 C29 C32 119.69(9) . . ?
C24 C29 C32 120.61(14) . . ?
C24 C29 H29 119.69(9) . . ?
C32 C28 C22 121.12(14) . . ?
H28 C28 C22 119.44(9) . . ?
H28 C28 C32 119.44(9) . . ?
C11 C14 C17 119.64(12) . . ?
H14 C14 C17 120.18(8) . . ?
H14 C14 C11 120.18(8) . . ?
H24 C24 C29 119.66(9) . . ?
C6 C24 C29 120.69(13) . . ?
C6 C24 H24 119.66(7) . . ?
C22 C6 N2 121.26(10) . . ?
C24 C6 N2 119.85(11) . . ?
C24 C6 C22 118.86(11) . . ?

loop_
_geom_bond_atom_site_label_1
_geom_bond_atom_site_label_2
_geom_bond_distance
_geom_bond_site_symmetry_2
_geom_bond_publ_flag
C2 C10 1.3909(16) . ?
C2 C19 1.3951(15) . ?
C2 N2 1.4112(13) . ?
N3 C16 1.3802(18) . ?
N3 C23 1.3768(17) . ?
N3 C1 1.4540(15) . ?
C5 C16 1.4150(16) . ?
C5 C26 1.3911(18) . ?
C5 C27 1.4372(18) . ?
C9 H9 0.9300 . ?
C9 C10 1.3889(16) . ?
C9 C15 1.3922(15) . ?
C10 H10 0.9300 . ?
C12 H12 0.9300 . ?
C12 C15 1.3966(16) . ?
C12 C19 1.3715(15) . ?
C15 C4 1.4655(15) . ?
C16 C31 1.389(2) . ?
C18 C20 1.3887(17) . ?
C18 C34 1.4134(16) . ?
C18 C13 1.4910(18) . ?
C19 H19 0.9300 . ?
C20 H20 0.9300 . ?
C20 C27 1.3914(16) . ?
C23 C27 1.4184(15) . ?
C23 C30 1.388(2) . ?
C26 H26 0.9300 . ?
C26 C25 1.375(2) . ?
C30 H30 0.9300 . ?
C30 C34 1.376(2) . ?
C34 H34 0.9300 . ?
O6 C13 1.2261(16) . ?
C4 C3 1.3278(17) . ?
C4 H4 1.005(15) . ?
C7 N2 1.4280(13) . ?
C7 C21 1.3841(18) . ?
C7 C8 1.3787(17) . ?
N2 C6 1.4095(15) . ?
C22 H22 0.9300 . ?
C22 C28 1.389(2) . ?
C22 C6 1.3917(17) . ?
C1 H1a 0.9600 . ?
C1 H1b 0.9600 . ?
C1 H1c 0.9600 . ?
C17 H17 0.9300 . ?
C17 C21 1.3890(19) . ?
C17 C14 1.366(2) . ?
C25 H25 0.9300 . ?
C25 C37 1.391(2) . ?
C32 C29 1.372(3) . ?
C32 C28 1.380(3) . ?
C32 H32 1.03(2) . ?
C31 H31 0.9300 . ?
C31 C37 1.375(2) . ?
C11 H11 0.9300 . ?
C11 C8 1.3872(19) . ?
C11 C14 1.357(2) . ?
C21 H21 0.9300 . ?
C37 H37 0.9300 . ?
C3 C13 1.4765(16) . ?
C3 H3 1.022(16) . ?
C8 H8 0.876(18) . ?
C29 H29 0.9300 . ?
C29 C24 1.3766(19) . ?
C28 H28 0.9300 . ?
C14 H14 0.9300 . ?
C24 H24 0.9300 . ?
C24 C6 1.3929(17) . ?

loop_
_geom_torsion_atom_site_label_1
_geom_torsion_atom_site_label_2
_geom_torsion_atom_site_label_3
_geom_torsion_atom_site_label_4
_geom_torsion
_geom_torsion_site_symmetry_1
_geom_torsion_site_symmetry_2
_geom_torsion_site_symmetry_3
_geom_torsion_site_symmetry_4
_geom_torsion_publ_flag
C2 C10 C9 C15 -0.12(14) . . . . ?
C2 C19 C12 C15 0.42(15) . . . . ?
C2 N2 C7 C21 53.34(13) . . . . ?
C2 N2 C7 C8 -126.64(11) . . . . ?
C2 N2 C6 C22 35.08(15) . . . . ?
C2 N2 C6 C24 -146.83(13) . . . . ?
N3 C16 C5 C26 178.36(11) . . . . ?
N3 C16 C5 C27 1.27(11) . . . . ?
N3 C16 C31 C37 -177.88(16) . . . . ?
N3 C23 C27 C5 -0.59(11) . . . . ?
N3 C23 C27 C20 -176.77(10) . . . . ?
N3 C23 C30 C34 174.94(15) . . . . ?
C5 C16 C31 C37 0.21(15) . . . . ?
C5 C26 C25 C37 -0.95(17) . . . . ?
C5 C27 C20 C18 -173.77(14) . . . . ?
C5 C27 C23 C30 177.27(10) . . . . ?
C9 C15 C12 C19 -4.09(13) . . . . ?
C9 C15 C4 C3 163.98(12) . . . . ?
C12 C15 C4 C3 -14.42(14) . . . . ?
C15 C4 C3 C13 -177.90(11) . . . . ?
C16 C31 C37 C25 -0.72(17) . . . . ?
C18 C20 C27 C23 1.12(13) . . . . ?
C18 C34 C30 C23 1.68(15) . . . . ?
C18 C13 C3 C4 -179.29(11) . . . . ?
C20 C27 C23 C30 1.10(13) . . . . ?
C26 C25 C37 C31 1.1(2) . . . . ?
O6 C13 C3 C4 0.43(15) . . . . ?
C7 N2 C6 C22 -141.36(11) . . . . ?
C7 N2 C6 C24 36.73(14) . . . . ?
C7 C21 C17 C14 -0.98(16) . . . . ?
C7 C8 C11 C14 -0.95(15) . . . . ?
N2 C6 C22 C28 179.98(13) . . . . ?
N2 C6 C24 C29 -179.42(14) . . . . ?
C22 C28 C32 C29 -1.04(18) . . . . ?
C22 C6 C24 C29 -1.28(14) . . . . ?
C17 C14 C11 C8 0.87(18) . . . . ?
C32 C29 C24 C6 -0.49(18) . . . . ?
